data_4510216
loop_
_publ_author_name
'Luebke, Ryan'
'Weseli\'nski, \/Lukasz J.'
'Belmabkhout, Youssef'
'Chen, Zhijie'
'Wojtas, \/Lukasz'
'Eddaoudi, Mohamed'

_publ_section_title
;
 Microporous Heptazine Functionalized (3,24)-Connectedrht-Metal--Organic
 Framework: Synthesis, Structure, and Gas Sorption Analysis
;
_journal_issue 2
_journal_name_full 'Crystal Growth &amp; Design'
_journal_page_first 414
_journal_paper_doi 10.1021/cg401802s
_journal_volume 14
_journal_year 2014
_chemical_formula_sum 'C35.08 H53.26 Cu3 N10 O27.55 S2.54'
_chemical_formula_weight 1328.12
_chemical_name_systematic
;
 ?
;
_space_group_crystal_system tetragonal
_space_group_IT_number 87
_space_group_name_Hall '-I 4'
_space_group_name_H-M_alt 'I 4/m'
_symmetry_space_group_name_Hall '-I 4'
_symmetry_space_group_name_H-M 'I 4/m'
_atom_sites_solution_hydrogens geom
_audit_creation_method SHELXL-2013
_cell_angle_alpha 90
_cell_angle_beta 90
_cell_angle_gamma 90
_cell_formula_units_Z 16
_cell_length_a 27.934(2)
_cell_length_b 27.934(2)
_cell_length_c 41.081(4)
_cell_measurement_temperature 100(2)
_cell_volume 32056(5)
_computing_cell_refinement 'APEX2 (Bruker, 2010); SAINT (Bruker, 2009)'
_computing_data_collection 'APEX2 (Bruker, 2010)'
_computing_data_reduction 'SAINT (Bruker, 2009);XPREP(Sheldrick,2008)'
_computing_publication_material 'APEX2 (Bruker, 2010)'
_computing_structure_refinement 'SHELXL-97 (Sheldrick, 2008), OLEX2 (2009)'
_computing_structure_solution 'SHELXS-97 (Sheldrick, 2008)'
_diffrn_ambient_temperature 100(2)
_diffrn_measured_fraction_theta_full 0.988
_diffrn_measured_fraction_theta_max 0.989
_diffrn_measurement_device_type 'Bruker X8 PROSPECTOR APEX2 CCD'
_diffrn_measurement_method 'phi and omega scans'
_diffrn_radiation_monochromator 'Incoatec Quazar Multilayer Mirror'
_diffrn_radiation_source 'Incoatec I\mS microfocus X-ray source'
_diffrn_radiation_type CuK\a
_diffrn_radiation_wavelength 1.54178
_diffrn_reflns_av_R_equivalents 0.0435
_diffrn_reflns_av_unetI/netI 0.0192
_diffrn_reflns_Laue_measured_fraction_full 0.988
_diffrn_reflns_Laue_measured_fraction_max 0.989
_diffrn_reflns_limit_h_max 32
_diffrn_reflns_limit_h_min -32
_diffrn_reflns_limit_k_max 33
_diffrn_reflns_limit_k_min -33
_diffrn_reflns_limit_l_max 48
_diffrn_reflns_limit_l_min -38
_diffrn_reflns_number 151161
_diffrn_reflns_point_group_measured_fraction_full 0.988
_diffrn_reflns_point_group_measured_fraction_max 0.989
_diffrn_reflns_theta_full 67.679
_diffrn_reflns_theta_max 67.584
_diffrn_reflns_theta_min 1.912
_exptl_absorpt_coefficient_mu 2.114
_exptl_absorpt_correction_type multi-scan
_exptl_absorpt_process_details 'SADABS; (Sheldrick, 2003)'
_exptl_crystal_colour green
_exptl_crystal_density_diffrn 1.101
_exptl_crystal_description block
_exptl_crystal_F_000 10910
_exptl_crystal_size_max 0.130
_exptl_crystal_size_mid 0.130
_exptl_crystal_size_min 0.110
_refine_diff_density_max 1.176
_refine_diff_density_min -0.898
_refine_diff_density_rms 0.183
_refine_ls_extinction_method none
_refine_ls_goodness_of_fit_ref 1.076
_refine_ls_hydrogen_treatment constr
_refine_ls_matrix_type full
_refine_ls_number_parameters 861
_refine_ls_number_reflns 14561
_refine_ls_number_restraints 61
_refine_ls_restrained_S_all 1.173
_refine_ls_R_factor_all 0.0848
_refine_ls_R_factor_gt 0.0772
_refine_ls_shift/su_max 0.003
_refine_ls_shift/su_mean 0.000
_refine_ls_structure_factor_coef Fsqd
_refine_ls_weighting_details 'w=1/[\s^2^(Fo^2^)+(0.1621P)^2^+90.9951P] where P=(Fo^2^+2Fc^2^)/3'
_refine_ls_weighting_scheme calc
_refine_ls_wR_factor_gt 0.2283
_refine_ls_wR_factor_ref 0.2405
_reflns_Friedel_coverage 0.000
_reflns_number_gt 12657
_reflns_number_total 14561
_reflns_threshold_expression 'I > 2\s(I)'
_cod_data_source_file cg401802s_si_002.cif
_cod_data_source_block shelx
_cod_original_cell_volume 32057(6)
_cod_database_code 4510216
_shelx_space_group_comment
;
The symmetry employed for this shelxl refinement is uniquely defined
by the following loop, which should always be used as a source of
symmetry information in preference to the above space-group names.
They are only intended as comments.
;
_shelx_estimated_absorpt_t_min 0.771
_shelx_estimated_absorpt_t_max 0.801
_shelxl_version_number 2013-3

loop_
_space_group_symop_operation_xyz
'x, y, z'
'-x, -y, z'
'-y, x, z'
'y, -x, z'
'x+1/2, y+1/2, z+1/2'
'-x+1/2, -y+1/2, z+1/2'
'-y+1/2, x+1/2, z+1/2'
'y+1/2, -x+1/2, z+1/2'
'-x, -y, -z'
'x, y, -z'
'y, -x, -z'
'-y, x, -z'
'-x+1/2, -y+1/2, -z+1/2'
'x+1/2, y+1/2, -z+1/2'
'y+1/2, -x+1/2, -z+1/2'
'-y+1/2, x+1/2, -z+1/2'

loop_
_atom_site_label
_atom_site_type_symbol
_atom_site_fract_x
_atom_site_fract_y
_atom_site_fract_z
_atom_site_U_iso_or_equiv
_atom_site_adp_type
_atom_site_occupancy
_atom_site_site_symmetry_order
_atom_site_calc_flag
_atom_site_refinement_flags_posn
_atom_site_refinement_flags_adp
_atom_site_refinement_flags_occupancy
_atom_site_disorder_assembly
_atom_site_disorder_group
Cu1 Cu 0.26693(2) 0.63202(2) 0.68216(2) 0.02734(17) Uani 1 1 d . . . . .
Cu2 Cu 0.59584(2) 1.13208(2) 0.5000 0.02682(19) Uani 1 2 d S T P A .
Cu3 Cu 0.09832(2) 1.17464(2) 0.86277(2) 0.02918(17) Uani 1 1 d . . . . .
Cu4 Cu 0.42643(3) 0.77590(2) 0.5000 0.0307(2) Uani 1 2 d S T P . .
O8 O 0.14932(10) 1.17368(9) 0.79555(6) 0.0393(6) Uani 1 1 d . . . . .
O6 O 0.31409(11) 0.66080(10) 0.61599(6) 0.0427(6) Uani 1 1 d . . . . .
O17 O 0.17320(9) 0.95733(9) 0.83360(7) 0.0374(6) Uani 1 1 d . . . . .
O12 O 0.36007(11) 0.84686(10) 0.53436(7) 0.0423(6) Uani 1 1 d . . . . .
O13 O 0.37813(12) 0.76910(10) 0.53373(7) 0.0457(7) Uani 1 1 d . . . . .
O2 O 0.38906(10) 1.21715(9) 0.65199(7) 0.0420(6) Uani 1 1 d . . . . .
O3 O 0.22964(10) 0.93232(9) 0.79892(7) 0.0386(6) Uani 1 1 d . . . . .
O7 O 0.12972(10) 1.12499(9) 0.83689(7) 0.0400(6) Uani 1 1 d . . . . .
O11 O 0.54548(11) 1.12450(10) 0.53291(7) 0.0452(7) Uani 1 1 d . . . . .
O9 O 0.21928(13) 0.66219(13) 0.71680(9) 0.0645(9) Uani 1 1 d D . . . .
O1 O 0.42648(10) 1.26704(10) 0.61760(7) 0.0415(6) Uani 1 1 d . . . . .
O5 O 0.27248(10) 0.69175(10) 0.65754(6) 0.0404(6) Uani 1 1 d . . . . .
O15 O 0.52870(12) 1.20263(11) 0.53322(8) 0.0548(8) Uani 1 1 d . . . . .
O14 O 0.61273(18) 1.05775(14) 0.5000 0.0528(11) Uani 1 2 d S T P . .
C1 C 0.41456(14) 1.22613(14) 0.62750(10) 0.0382(8) Uani 1 1 d . . . . .
C4 C 0.17284(13) 1.04754(13) 0.80745(10) 0.0349(8) Uani 1 1 d . . . . .
H4 H 0.1546 1.0418 0.8266 0.042 Uiso 1 1 calc R U . . .
C2 C 0.14851(13) 1.13365(13) 0.81002(9) 0.0343(8) Uani 1 1 d . . . . .
C6 C 0.19901(14) 1.01069(13) 0.79327(10) 0.0368(8) Uani 1 1 d . . . . .
C8 C 0.29729(15) 0.74337(14) 0.61596(9) 0.0389(8) Uani 1 1 d . . . . .
C5 C 0.20072(13) 0.96289(13) 0.80998(9) 0.0331(8) Uani 1 1 d . . . . .
C3 C 0.17346(14) 1.09281(13) 0.79345(10) 0.0369(8) Uani 1 1 d . . . . .
C10 C 0.52243(15) 1.16045(14) 0.54216(10) 0.0409(9) Uani 1 1 d . . . . .
C7 C 0.22502(16) 1.01911(14) 0.76479(11) 0.0471(10) Uani 1 1 d . . . . .
H7 H 0.2426 0.9938 0.7550 0.057 Uiso 1 1 calc R U . . .
C9 C 0.27780(18) 0.78236(15) 0.63217(10) 0.0475(10) Uani 1 1 d . . . . .
H9 H 0.2605 0.7774 0.6518 0.057 Uiso 1 1 calc R U . . .
C16 C 0.32245(14) 0.75055(14) 0.58710(9) 0.0370(8) Uani 1 1 d . . . . .
H16 H 0.3359 0.7241 0.5758 0.044 Uiso 1 1 calc R U . . .
C13 C 0.43190(15) 1.18440(15) 0.60766(10) 0.0428(9) Uani 1 1 d . . . . .
C12 C 0.19927(18) 1.10117(14) 0.76513(11) 0.0483(10) Uani 1 1 d . . . . .
H12 H 0.1993 1.1321 0.7555 0.058 Uiso 1 1 calc R U . . .
C14 C 0.41222(17) 1.13960(16) 0.61272(11) 0.0502(11) Uani 1 1 d . . . . .
H14 H 0.3883 1.1352 0.6289 0.060 Uiso 1 1 calc R U . . .
C15 C 0.42754(18) 1.10121(16) 0.59407(12) 0.0540(12) Uani 1 1 d . . . . .
C20 C 0.32767(15) 0.79671(14) 0.57500(9) 0.0397(9) Uani 1 1 d . . . . .
C18 C 0.46667(15) 1.19151(15) 0.58417(10) 0.0420(9) Uani 1 1 d . . . . .
H18 H 0.4787 1.2227 0.5800 0.050 Uiso 1 1 calc R U . . .
C22 C 0.35735(14) 0.80469(13) 0.54500(9) 0.0354(8) Uani 1 1 d . . . . .
C21 C 0.48364(15) 1.15274(15) 0.56685(10) 0.0432(9) Uani 1 1 d . . . . .
C19 C 0.46428(18) 1.10746(16) 0.57152(12) 0.0530(12) Uani 1 1 d . . . . .
H19 H 0.4760 1.0809 0.5594 0.064 Uiso 1 1 calc R U . . .
N1 N 0.40780(18) 1.05416(14) 0.59563(12) 0.0704(14) Uani 1 1 d . . . . .
H1 H 0.4195 1.0335 0.5815 0.084 Uiso 1 1 calc R U . . .
N3 N 0.25829(17) 0.93463(13) 0.66744(11) 0.0619(12) Uani 1 1 d . . . . .
N2 N 0.26406(18) 0.86553(14) 0.63936(10) 0.0630(12) Uani 1 1 d . . . . .
H2 H 0.2382 0.8583 0.6505 0.076 Uiso 1 1 calc R U . . .
N4 N 0.31336(18) 0.92743(13) 0.62294(11) 0.0626(12) Uani 1 1 d . . . . .
C23 C 0.2800(2) 0.91071(16) 0.64295(13) 0.0585(13) Uani 1 1 d . . . . .
C25 C 0.28313(18) 0.82825(15) 0.62022(11) 0.0499(11) Uani 1 1 d . . . . .
C27 C 0.2728(2) 0.97893(16) 0.67284(13) 0.0585(13) Uani 1 1 d . . . . .
C24 C 0.30775(17) 0.83551(15) 0.59119(10) 0.0472(10) Uani 1 1 d . . . . .
H24 H 0.3109 0.8669 0.5825 0.057 Uiso 1 1 calc R U . . .
C26 C 0.3279(2) 0.97207(16) 0.62745(13) 0.0603(14) Uani 1 1 d . . . . .
C28 C 0.22517(19) 1.06413(15) 0.75084(12) 0.0547(12) Uani 1 1 d . . . . .
C29 C 0.29427(14) 0.69448(14) 0.63097(9) 0.0366(8) Uani 1 1 d . . . . .
C30 C 0.3738(2) 1.03690(17) 0.61563(14) 0.0666(16) Uani 1 1 d . . . . .
N7 N 0.30809(17) 0.99925(13) 0.65277(10) 0.0599(12) Uani 1 1 d . . . . .
N6 N 0.36137(18) 0.99101(14) 0.60914(11) 0.0676(13) Uani 1 1 d . . . . .
N8 N 0.25520(18) 1.00410(13) 0.69733(11) 0.0627(12) Uani 1 1 d . . . . .
N5 N 0.3558(2) 1.06504(15) 0.63859(12) 0.0796(17) Uani 1 1 d . . . . .
C31 C 0.3223(2) 1.04581(17) 0.65764(14) 0.0694(17) Uani 1 1 d . . . . .
N9 N 0.3031(2) 1.07162(15) 0.68110(14) 0.087(2) Uani 1 1 d . . . . .
C32 C 0.2705(2) 1.04888(17) 0.70003(14) 0.0656(15) Uani 1 1 d . . . . .
N10 N 0.2529(2) 1.07685(14) 0.72367(12) 0.0756(16) Uani 1 1 d . . . . .
H10 H 0.2598 1.1075 0.7219 0.091 Uiso 1 1 calc R U . . .
S1 S 0.65662(11) 1.02736(11) 0.5000 0.0512(6) Uani 0.6 2 d DS T P A 1
S2 S 0.17566(12) 0.64630(13) 0.73490(8) 0.0521(8) Uani 0.333 1 d D U P B 1
O10 O 0.45050(14) 0.99251(16) 0.54728(12) 0.0837(13) Uani 1 1 d . . . . .
O18 O 0.1883(3) 0.8316(2) 0.67910(18) 0.114(3) Uani 0.825(18) 1 d . . . . .
C63 C 0.1453(6) 0.6016(6) 0.7151(4) 0.097(5) Uiso 0.46 1 d D . P . .
C1DB C 0.6913(4) 1.0477(4) 0.5334(3) 0.074(3) Uiso 0.6 1 d D . P A 1
C1C C 0.1640(5) 0.9124(5) 0.7218(3) 0.081(4) Uani 0.5 1 d . . P . .
C1EB C 0.2024(7) 0.6181(6) 0.7670(4) 0.074(5) Uiso 0.33 1 d D U P B 1
S6B S 0.1471(3) 0.8607(3) 0.6921(2) 0.0861(18) Uiso 0.25 1 d D . P C 1
S6A S 0.1544(4) 0.8815(4) 0.6810(3) 0.116(3) Uiso 0.25 1 d D . P C 2
C17 C 0.0978(8) 0.8590(10) 0.6883(7) 0.085(7) Uiso 0.25 1 d D . P C 2
C45 C 0.1333(16) 0.8994(14) 0.6589(8) 0.132(14) Uiso 0.25 1 d D . P C 1
S4 S 0.3752(7) 1.0966(6) 0.5000 0.146(6) Uiso 0.25 2 d DS . P . .
O28 O 0.4162(9) 1.0628(10) 0.5000 0.106(9) Uiso 0.25 2 d DS . P . .
C1A C 0.3959(15) 1.1553(9) 0.5000 0.108(14) Uiso 0.25 2 d DS . P . .
C60 C 0.3372(13) 1.1007(14) 0.5338(8) 0.137(14) Uiso 0.25 1 d D . P . .
S5 S 0.1987(4) 0.6981(3) 0.7384(2) 0.085(3) Uiso 0.15 1 d D U P B .
C1B C 0.2424(10) 0.7437(9) 0.7288(7) 0.110(9) Uiso 0.295 1 d D . P . .
C33 C 0.2030(12) 0.6805(13) 0.7780(5) 0.167(14) Uiso 0.295 1 d D U P . .
S6 S 0.1954(4) 0.6208(4) 0.7399(2) 0.064(2) Uiso 0.13 1 d D U P B 2
S7 S 0.2493(5) 0.6879(5) 0.7465(3) 0.106(4) Uiso 0.165 1 d D U P B .
S8 S 0.6711(5) 1.0513(6) 0.5000 0.043(3) Uiso 0.125 2 d DS . P A 2
C1DA C 0.6775(13) 1.0304(12) 0.5403(5) 0.043(7) Uiso 0.125 1 d D . P A 2
O4A O 0.4473(3) 0.7024(2) 0.50781(19) 0.077(3) Uani 0.5 1 d . . P D 1
O16 O 0.0796(11) 1.1290(10) 0.9027(7) 0.072(5) Uani 0.37(5) 1 d . U . E 1
O11A O 0.1776(2) 0.7512(2) 0.7122(2) 0.089(3) Uani 0.663(16) 1 d D . . B 1
S61 S 0.4611(4) 0.6381(5) 0.5689(3) 0.051(4) Uiso 0.112(7) 1 d . . . D 2
C1E C 0.4446(6) 0.7031(6) 0.6018(4) 0.056(4) Uiso 0.31 1 d . . P . .
O1F O 0.4678(6) 0.6137(6) 0.5978(4) 0.051(4) Uiso 0.2 1 d . . P . .
O30 O 0.5000 0.5000 0.5000 0.36(13) Uiso 0.375 8 d S . P . .
O4 O 0.5010(9) 0.6695(9) 0.5553(6) 0.087(6) Uiso 0.2 1 d . . P . .
S14 S 0.5090(5) 0.6187(5) 0.6052(4) 0.079(6) Uiso 0.115(7) 1 d . . . D .
O33 O 0.3998(8) 0.8534(9) 0.6598(6) 0.093(6) Uiso 0.25 1 d . . P . .
O31 O 0.5869(14) 0.6796(15) 0.5000 0.245(16) Uiso 0.5 2 d S . P . .
C1H C 0.4059(9) 0.6448(9) 0.5533(6) 0.087(6) Uiso 0.31 1 d . . P . .
O36 O 0.2747(8) 1.1618(8) 0.6361(5) 0.194(8) Uiso 0.5 1 d . . P . .
O35 O 0.3997(11) 0.8222(13) 0.6563(8) 0.123(8) Uiso 0.25 1 d . . P . .
O37 O 0.4747(18) 0.8598(17) 0.7347(12) 0.217(18) Uiso 0.25 1 d . . P . .
O32 O 0.4564(11) 0.8153(11) 0.6555(8) 0.124(8) Uiso 0.25 1 d . . P . .
O29 O 0.0000 1.0000 0.8093(11) 0.182(14) Uiso 0.5 4 d S . P . .
O38 O 0.3934(13) 0.9750(13) 0.6912(8) 0.302(15) Uiso 0.5 1 d . . P . .
O39 O 0.5000 1.0000 0.6367(15) 0.18(2) Uiso 0.25 2 d S . P . .
O1B O 0.4320(15) 0.7924(15) 0.6393(10) 0.173(14) Uiso 0.25 1 d . . P . .
O40 O 0.4279(9) 0.8820(9) 0.6246(7) 0.119(7) Uiso 0.25 1 d . . P . .
O43 O 0.5827(13) 0.7225(13) 0.5323(10) 0.172(13) Uiso 0.25 1 d . . P . .
O44 O 0.237(2) 0.832(3) 0.5000 0.21(3) Uiso 0.25 2 d S . P . .
O45 O 0.6512(13) 0.6762(13) 0.4695(9) 0.161(12) Uiso 0.25 1 d . . P . .
O46 O 0.244(2) 1.044(2) 0.5884(17) 0.25(3) Uiso 0.25 1 d . . P . .
O47 O 0.2362(14) 1.1148(14) 0.6205(10) 0.174(13) Uiso 0.25 1 d . . P . .
O19 O -0.0485(17) 0.986(2) 0.8368(11) 0.200(18) Uiso 0.25 1 d . . P . .
O49 O 0.224(2) 1.028(3) 0.6092(17) 0.24(3) Uiso 0.25 1 d . . P . .
O52 O 0.0864(16) 0.9481(15) 0.7522(11) 0.190(15) Uiso 0.25 1 d . . P . .
O53 O 0.3841(18) 0.8859(18) 0.6815(12) 0.214(18) Uiso 0.25 1 d . . P . .
O51 O 0.0000 1.0000 0.696(3) 0.25(5) Uiso 0.25 4 d S . P . .
O50 O 0.169(3) 1.011(3) 0.621(2) 0.34(4) Uiso 0.25 1 d . . P . .
O54 O 0.435(2) 0.8207(18) 0.6829(12) 0.193(17) Uiso 0.25 1 d . . P . .
O57 O 0.285(2) 1.126(2) 0.5797(15) 0.25(2) Uiso 0.25 1 d . . P . .
O56 O 0.475(3) 0.978(3) 0.6660(18) 0.33(4) Uiso 0.25 1 d . . P . .
O55 O 0.489(2) 0.8261(19) 0.6796(14) 0.23(2) Uiso 0.25 1 d . . P . .
O58 O 0.4785(14) 0.5834(14) 0.6229(10) 0.18(2) Uiso 0.25(2) 1 d . . . D .
S11A S 0.4560(2) 0.6570(2) 0.57755(15) 0.0745(13) Uiso 0.31 1 d . . P D 1
O1C O 0.0632(7) 1.1238(6) 0.8948(4) 0.078(4) Uani 0.66(5) 1 d . U . E .
S12 S 0.4199(5) 0.6723(5) 0.5356(3) 0.072(5) Uiso 0.114(7) 1 d . . . D .
S13 S 0.4775(8) 0.6870(8) 0.5362(5) 0.064(8) Uiso 0.067(7) 1 d . . . D .
O60 O 0.4207(15) 0.9102(15) 0.5930(10) 0.102(18) Uiso 0.136(17) 1 d . . . . .
O64 O 0.214(3) 1.161(3) 0.585(2) 0.35(4) Uiso 0.25 1 d . . P . .
O65 O 0.305(2) 1.189(2) 0.5713(14) 0.25(2) Uiso 0.25 1 d . . P . .
O68 O 0.245(2) 0.773(2) 0.5000 0.20(2) Uiso 0.25 2 d S . P . .
O1A O 0.1105(17) 0.9169(16) 0.7201(11) 0.195(16) Uiso 0.25 1 d . . P C .
O1D O 0.2805(11) 0.7548(11) 0.7219(7) 0.137(9) Uiso 0.25 1 d . . P B .
O66 O 0.2198(16) 0.9935(19) 0.6001(11) 0.167(13) Uiso 0.25 1 d . . P . .
O27 O 0.0347(18) 0.8975(18) 0.7175(12) 0.221(19) Uiso 0.25 1 d . . P . .
C62 C 0.1715(7) 0.6587(6) 0.7658(3) 0.110(14) Uiso 0.13 1 d D U P B .
O70 O 0.4066(19) 0.8004(18) 0.6762(13) 0.190(17) Uiso 0.25 1 d . . P . .
O75 O 0.0000 1.0000 0.849(3) 0.23(4) Uiso 0.25 4 d S . P . .
O73 O 0.193(2) 0.965(2) 0.5939(15) 0.24(2) Uiso 0.25 1 d . . P . .
O69 O 0.685(2) 0.690(2) 0.5000 0.19(2) Uiso 0.25 2 d S . P . .
O74 O -0.033(3) 0.949(3) 0.8220(17) 0.29(3) Uiso 0.25 1 d . . P . .
O76 O 0.5000 0.5000 0.521(12) 0.4(2) Uiso 0.125 4 d S . P . .

loop_
_atom_site_aniso_label
_atom_site_aniso_U_11
_atom_site_aniso_U_22
_atom_site_aniso_U_33
_atom_site_aniso_U_23
_atom_site_aniso_U_13
_atom_site_aniso_U_12
Cu1 0.0279(3) 0.0291(3) 0.0250(3) -0.00483(18) 0.00206(18) -0.00269(18)
Cu2 0.0332(4) 0.0275(4) 0.0198(4) 0.000 0.000 -0.0010(3)
Cu3 0.0318(3) 0.0302(3) 0.0256(3) 0.00316(19) 0.00671(19) 0.00286(19)
Cu4 0.0379(4) 0.0270(4) 0.0271(4) 0.000 0.000 -0.0023(3)
O8 0.0525(16) 0.0314(13) 0.0340(14) 0.0007(11) 0.0099(12) 0.0055(11)
O6 0.0569(17) 0.0394(14) 0.0317(14) 0.0038(11) 0.0101(12) -0.0033(12)
O17 0.0401(14) 0.0331(13) 0.0391(14) -0.0007(11) 0.0087(11) 0.0046(10)
O12 0.0558(16) 0.0375(14) 0.0337(14) 0.0052(11) 0.0137(12) 0.0009(12)
O13 0.0690(19) 0.0349(14) 0.0331(14) 0.0011(11) 0.0179(13) -0.0084(13)
O2 0.0475(15) 0.0353(13) 0.0432(16) -0.0063(11) 0.0186(13) 0.0006(11)
O3 0.0432(14) 0.0309(13) 0.0417(15) -0.0024(11) 0.0113(12) 0.0027(11)
O7 0.0508(16) 0.0307(13) 0.0386(15) 0.0028(11) 0.0160(12) 0.0075(11)
O11 0.0523(16) 0.0387(14) 0.0445(16) -0.0059(12) 0.0223(13) -0.0018(12)
O9 0.069(2) 0.062(2) 0.063(2) -0.0122(17) 0.0309(18) 0.0087(17)
O1 0.0440(15) 0.0388(14) 0.0418(15) -0.0068(12) 0.0175(12) -0.0001(11)
O5 0.0525(16) 0.0384(14) 0.0301(13) 0.0031(11) 0.0120(12) -0.0049(12)
O15 0.0605(19) 0.0390(16) 0.065(2) -0.0066(14) 0.0354(16) -0.0026(13)
O14 0.073(3) 0.031(2) 0.055(3) 0.000 0.000 0.0086(19)
C1 0.0353(19) 0.041(2) 0.039(2) -0.0094(17) 0.0083(16) 0.0001(15)
C4 0.0361(18) 0.0328(18) 0.0358(19) -0.0026(15) 0.0089(15) 0.0023(14)
C2 0.0365(19) 0.0301(18) 0.036(2) -0.0026(15) 0.0058(15) 0.0028(14)
C6 0.0401(19) 0.0295(17) 0.041(2) -0.0041(15) 0.0088(16) -0.0011(15)
C8 0.049(2) 0.0369(19) 0.0307(19) 0.0010(15) 0.0079(16) -0.0098(16)
C5 0.0349(18) 0.0293(17) 0.0351(19) -0.0060(15) 0.0045(15) -0.0013(14)
C3 0.044(2) 0.0299(18) 0.037(2) -0.0041(15) 0.0110(16) 0.0019(15)
C10 0.046(2) 0.041(2) 0.036(2) -0.0098(16) 0.0108(17) -0.0070(17)
C7 0.057(2) 0.0321(19) 0.052(3) -0.0081(18) 0.023(2) 0.0036(17)
C9 0.066(3) 0.042(2) 0.034(2) -0.0035(17) 0.0163(19) -0.0153(19)
C16 0.047(2) 0.0362(19) 0.0279(18) -0.0023(15) 0.0031(16) -0.0056(16)
C13 0.044(2) 0.043(2) 0.042(2) -0.0121(17) 0.0150(18) -0.0012(16)
C12 0.070(3) 0.0292(19) 0.046(2) -0.0035(17) 0.022(2) -0.0001(18)
C14 0.056(3) 0.044(2) 0.050(3) -0.0105(19) 0.025(2) -0.0076(19)
C15 0.067(3) 0.039(2) 0.055(3) -0.0112(19) 0.030(2) -0.011(2)
C20 0.048(2) 0.041(2) 0.0303(19) 0.0000(16) 0.0081(16) -0.0098(16)
C18 0.042(2) 0.040(2) 0.044(2) -0.0082(17) 0.0120(17) -0.0067(16)
C22 0.045(2) 0.0357(19) 0.0252(17) -0.0008(15) 0.0024(15) -0.0081(16)
C21 0.046(2) 0.043(2) 0.040(2) -0.0103(17) 0.0170(18) -0.0070(17)
C19 0.065(3) 0.040(2) 0.054(3) -0.0141(19) 0.029(2) -0.008(2)
N1 0.093(3) 0.040(2) 0.079(3) -0.019(2) 0.056(3) -0.018(2)
N3 0.087(3) 0.0385(19) 0.060(2) -0.0064(17) 0.042(2) -0.0102(19)
N2 0.090(3) 0.040(2) 0.059(2) -0.0079(17) 0.043(2) -0.0141(19)
N4 0.091(3) 0.0373(19) 0.059(2) -0.0087(17) 0.043(2) -0.0124(19)
C23 0.080(3) 0.040(2) 0.055(3) -0.005(2) 0.032(3) -0.009(2)
C25 0.069(3) 0.038(2) 0.042(2) -0.0055(18) 0.020(2) -0.0105(19)
C27 0.081(3) 0.037(2) 0.057(3) 0.001(2) 0.040(3) -0.003(2)
C24 0.068(3) 0.035(2) 0.038(2) 0.0002(17) 0.016(2) -0.0090(19)
C26 0.081(3) 0.039(2) 0.061(3) -0.007(2) 0.041(3) -0.005(2)
C28 0.076(3) 0.035(2) 0.053(3) -0.0052(19) 0.037(2) -0.005(2)
C29 0.045(2) 0.0370(19) 0.0279(18) -0.0011(15) 0.0008(16) -0.0100(16)
C30 0.085(4) 0.043(2) 0.072(3) -0.013(2) 0.047(3) -0.011(2)
N7 0.087(3) 0.0343(18) 0.058(2) -0.0051(17) 0.044(2) -0.0055(18)
N6 0.094(3) 0.040(2) 0.069(3) -0.0158(19) 0.052(3) -0.016(2)
N8 0.092(3) 0.0368(19) 0.060(3) -0.0017(17) 0.044(2) -0.0042(19)
N5 0.117(4) 0.045(2) 0.076(3) -0.019(2) 0.064(3) -0.022(2)
C31 0.099(4) 0.041(2) 0.069(3) -0.006(2) 0.053(3) -0.010(2)
N9 0.132(5) 0.039(2) 0.090(4) -0.016(2) 0.080(4) -0.019(2)
C32 0.093(4) 0.037(2) 0.067(3) -0.004(2) 0.048(3) -0.004(2)
N10 0.119(4) 0.0329(19) 0.075(3) -0.0056(19) 0.065(3) -0.006(2)
S1 0.0584(15) 0.0390(14) 0.0563(16) 0.000 0.000 0.0222(13)
S2 0.0479(17) 0.0589(19) 0.0495(18) 0.0102(15) 0.0226(14) 0.0155(15)
O10 0.063(2) 0.080(3) 0.109(3) -0.050(3) 0.020(2) -0.0083(19)
O18 0.109(5) 0.101(5) 0.132(6) 0.018(4) 0.073(4) -0.011(4)
C1C 0.085(8) 0.111(10) 0.046(6) 0.002(6) 0.021(6) -0.033(7)
O4A 0.130(6) 0.031(3) 0.068(9) 0.003(3) -0.016(4) 0.024(3)
O16 0.062(10) 0.092(7) 0.062(9) 0.047(7) 0.006(7) -0.026(8)
O11A 0.054(4) 0.083(5) 0.130(7) -0.029(4) 0.024(4) 0.003(3)
O1C 0.063(8) 0.103(6) 0.067(7) 0.048(5) 0.002(5) -0.025(5)

loop_
_atom_type_symbol
_atom_type_description
_atom_type_scat_dispersion_real
_atom_type_scat_dispersion_imag
_atom_type_scat_source
C C 0.0181 0.0091 'International Tables Vol C Tables 4.2.6.8 and 6.1.1.4'
H H 0.0000 0.0000 'International Tables Vol C Tables 4.2.6.8 and 6.1.1.4'
Cu Cu -1.9646 0.5888 'International Tables Vol C Tables 4.2.6.8 and 6.1.1.4'
N N 0.0311 0.0180 'International Tables Vol C Tables 4.2.6.8 and 6.1.1.4'
O O 0.0492 0.0322 'International Tables Vol C Tables 4.2.6.8 and 6.1.1.4'
S S 0.3331 0.5567 'International Tables Vol C Tables 4.2.6.8 and 6.1.1.4'

loop_
_geom_angle_atom_site_label_1
_geom_angle_atom_site_label_2
_geom_angle_atom_site_label_3
_geom_angle
_geom_angle_site_symmetry_1
_geom_angle_site_symmetry_3
O2 Cu1 O8 167.26(11) 4_465 16_656
O2 Cu1 O5 89.16(13) 4_465 .
O8 Cu1 O5 87.94(12) 16_656 .
O2 Cu1 O3 90.56(12) 4_465 13_566
O8 Cu1 O3 89.99(12) 16_656 13_566
O5 Cu1 O3 169.26(11) . 13_566
O2 Cu1 O9 95.66(14) 4_465 .
O8 Cu1 O9 96.89(14) 16_656 .
O5 Cu1 O9 93.31(13) . .
O3 Cu1 O9 97.40(13) 13_566 .
O2 Cu1 Cu3 83.62(8) 4_465 16_656
O8 Cu1 Cu3 83.74(8) 16_656 16_656
O5 Cu1 Cu3 83.88(8) . 16_656
O3 Cu1 Cu3 85.41(8) 13_566 16_656
O9 Cu1 Cu3 177.11(11) . 16_656
O11 Cu2 O11 87.08(19) 10_556 .
O11 Cu2 O12 167.73(12) 10_556 2_675
O11 Cu2 O12 89.23(13) . 2_675
O11 Cu2 O12 89.23(13) 10_556 9_676
O11 Cu2 O12 167.73(13) . 9_676
O12 Cu2 O12 91.94(18) 2_675 9_676
O11 Cu2 O14 93.07(13) 10_556 .
O11 Cu2 O14 93.07(13) . .
O12 Cu2 O14 98.81(13) 2_675 .
O12 Cu2 O14 98.81(13) 9_676 .
O11 Cu2 Cu4 86.35(9) 10_556 9_676
O11 Cu2 Cu4 86.35(9) . 9_676
O12 Cu2 Cu4 81.74(8) 2_675 9_676
O12 Cu2 Cu4 81.74(8) 9_676 9_676
O14 Cu2 Cu4 179.19(14) . 9_676
O1 Cu3 O7 168.29(11) 13_576 .
O1 Cu3 O17 89.32(12) 13_576 3_665
O7 Cu3 O17 90.50(12) . 3_665
O1 Cu3 O6 89.89(13) 13_576 15_466
O7 Cu3 O6 87.54(13) . 15_466
O17 Cu3 O6 166.40(11) 3_665 15_466
O1 Cu3 O16 95.4(8) 13_576 .
O7 Cu3 O16 95.9(8) . .
O17 Cu3 O16 105.2(10) 3_665 .
O6 Cu3 O16 88.4(10) 15_466 .
O1 Cu3 O1C 97.8(5) 13_576 .
O7 Cu3 O1C 93.9(5) . .
O17 Cu3 O1C 89.9(6) 3_665 .
O6 Cu3 O1C 103.6(6) 15_466 .
O16 Cu3 O1C 15.4(6) . .
O1 Cu3 Cu1 84.21(8) 13_576 15_466
O7 Cu3 Cu1 84.16(8) . 15_466
O17 Cu3 Cu1 82.43(8) 3_665 15_466
O6 Cu3 Cu1 83.98(8) 15_466 15_466
O16 Cu3 Cu1 172.4(10) . 15_466
O1C Cu3 Cu1 172.1(6) . 15_466
O13 Cu4 O13 91.0(2) . 10_556
O13 Cu4 O15 88.70(15) . 2_675
O13 Cu4 O15 167.57(13) 10_556 2_675
O13 Cu4 O15 167.57(13) . 9_676
O13 Cu4 O15 88.70(15) 10_556 9_676
O15 Cu4 O15 89.0(2) 2_675 9_676
O13 Cu4 O4A 89.4(3) . .
O13 Cu4 O4A 101.6(2) 10_556 .
O15 Cu4 O4A 90.8(2) 2_675 .
O15 Cu4 O4A 102.9(3) 9_676 .
O13 Cu4 O4A 101.6(2) . 10_556
O13 Cu4 O4A 89.4(3) 10_556 10_556
O15 Cu4 O4A 102.9(3) 2_675 10_556
O15 Cu4 O4A 90.8(2) 9_676 10_556
O4A Cu4 O4A 17.1(4) . 10_556
O13 Cu4 Cu2 86.09(9) . 9_676
O13 Cu4 Cu2 86.09(9) 10_556 9_676
O15 Cu4 Cu2 81.49(9) 2_675 9_676
O15 Cu4 Cu2 81.49(9) 9_676 9_676
O4A Cu4 Cu2 171.2(2) . 9_676
O4A Cu4 Cu2 171.2(2) 10_556 9_676
C2 O8 Cu1 121.7(2) . 15_466
C29 O6 Cu3 121.1(2) . 16_656
C5 O17 Cu3 124.1(2) . 4_465
C22 O12 Cu2 124.6(3) . 9_676
C22 O13 Cu4 120.8(2) . .
C1 O2 Cu1 122.4(2) . 3_665
C5 O3 Cu1 120.6(2) . 13_566
C2 O7 Cu3 122.2(2) . .
C10 O11 Cu2 119.4(3) . .
S5 O9 S2 65.2(5) . .
S5 O9 S6 88.4(5) . .
S5 O9 S7 56.5(7) . .
S2 O9 S7 100.1(6) . .
S6 O9 S7 94.8(6) . .
S5 O9 Cu1 158.2(5) . .
S2 O9 Cu1 136.6(3) . .
S6 O9 Cu1 111.4(4) . .
S7 O9 Cu1 110.6(5) . .
C1 O1 Cu3 122.2(2) . 13_576
C29 O5 Cu1 122.8(3) . .
C10 O15 Cu4 126.0(3) . 9_676
S1 O14 Cu2 137.5(3) . .
S8 O14 Cu2 109.1(6) . .
O1 C1 O2 126.1(3) . .
O1 C1 C13 116.4(3) . .
O2 C1 C13 117.5(4) . .
C3 C4 C6 119.6(3) . .
C3 C4 H4 120.2 . .
C6 C4 H4 120.2 . .
O7 C2 O8 126.5(3) . .
O7 C2 C3 116.7(3) . .
O8 C2 C3 116.8(3) . .
C4 C6 C7 120.0(4) . .
C4 C6 C5 118.9(3) . .
C7 C6 C5 121.0(3) . .
C9 C8 C16 119.6(4) . .
C9 C8 C29 119.7(3) . .
C16 C8 C29 120.6(4) . .
O17 C5 O3 126.2(3) . .
O17 C5 C6 116.5(3) . .
O3 C5 C6 117.2(3) . .
C12 C3 C4 120.4(3) . .
C12 C3 C2 119.6(3) . .
C4 C3 C2 119.9(3) . .
O15 C10 O11 126.6(4) . .
O15 C10 C21 115.9(4) . .
O11 C10 C21 117.5(4) . .
C28 C7 C6 120.1(4) . .
C28 C7 H7 119.9 . .
C6 C7 H7 119.9 . .
C25 C9 C8 121.0(4) . .
C25 C9 H9 119.5 . .
C8 C9 H9 119.5 . .
C20 C16 C8 119.4(4) . .
C20 C16 H16 120.3 . .
C8 C16 H16 120.3 . .
C14 C13 C18 120.9(4) . .
C14 C13 C1 119.5(4) . .
C18 C13 C1 119.6(4) . .
C3 C12 C28 119.9(4) . .
C3 C12 H12 120.1 . .
C28 C12 H12 120.1 . .
C13 C14 C15 119.6(4) . .
C13 C14 H14 120.2 . .
C15 C14 H14 120.2 . .
C14 C15 C19 119.9(4) . .
C14 C15 N1 124.7(4) . .
C19 C15 N1 115.5(4) . .
C24 C20 C16 120.7(4) . .
C24 C20 C22 119.9(3) . .
C16 C20 C22 119.3(4) . .
C21 C18 C13 119.2(4) . .
C21 C18 H18 120.4 . .
C13 C18 H18 120.4 . .
O13 C22 O12 126.3(3) . .
O13 C22 C20 116.5(3) . .
O12 C22 C20 117.2(3) . .
C18 C21 C19 120.6(4) . .
C18 C21 C10 119.0(4) . .
C19 C21 C10 120.4(4) . .
C21 C19 C15 119.5(4) . .
C21 C19 H19 120.2 . .
C15 C19 H19 120.2 . .
C30 N1 C15 129.1(4) . .
C30 N1 H1 115.5 . .
C15 N1 H1 115.5 . .
C27 N3 C23 116.8(4) . .
C23 N2 C25 129.0(4) . .
C23 N2 H2 115.5 . .
C25 N2 H2 115.5 . .
C26 N4 C23 117.4(4) . .
N4 C23 N2 119.6(4) . .
N4 C23 N3 127.0(4) . .
N2 C23 N3 113.4(4) . .
C9 C25 C24 119.6(4) . .
C9 C25 N2 116.5(4) . .
C24 C25 N2 123.9(4) . .
N3 C27 N8 120.7(4) . .
N3 C27 N7 119.7(4) . .
N8 C27 N7 119.5(4) . .
C20 C24 C25 119.7(4) . .
C20 C24 H24 120.2 . .
C25 C24 H24 120.2 . .
N6 C26 N4 121.2(4) . .
N6 C26 N7 119.2(4) . .
N4 C26 N7 119.6(4) . .
C7 C28 C12 120.0(4) . .
C7 C28 N10 124.1(4) . .
C12 C28 N10 115.7(4) . .
O5 C29 O6 126.7(4) . .
O5 C29 C8 116.2(3) . .
O6 C29 C8 117.2(3) . .
N5 C30 N1 119.3(4) . .
N5 C30 N6 127.1(4) . .
N1 C30 N6 113.6(4) . .
C31 N7 C26 120.5(4) . .
C31 N7 C27 119.9(4) . .
C26 N7 C27 119.5(4) . .
C26 N6 C30 116.8(4) . .
C27 N8 C32 116.4(4) . .
C30 N5 C31 116.4(4) . .
N9 C31 N5 119.6(5) . .
N9 C31 N7 120.5(4) . .
N5 C31 N7 119.9(4) . .
C31 N9 C32 115.9(4) . .
N8 C32 N10 119.5(4) . .
N8 C32 N9 127.6(4) . .
N10 C32 N9 112.9(4) . .
C32 N10 C28 129.1(4) . .
C32 N10 H10 115.4 . .
C28 N10 H10 115.4 . .
O14 S1 C1DB 105.5(4) . .
O14 S1 C1DB 105.5(4) . 10_556
C1DB S1 C1DB 101.3(8) . 10_556
C62 S2 O9 118.2(8) . .
C62 S2 S5 73.3(7) . .
O9 S2 S5 56.2(4) . .
C62 S2 C1EB 54.4(8) . .
O9 S2 C1EB 99.5(7) . .
S5 S2 C1EB 100.0(8) . .
C62 S2 C63 127.1(8) . .
O9 S2 C63 112.5(6) . .
S5 S2 C63 154.9(7) . .
C1EB S2 C63 104.3(9) . .
C62 S2 C33 28.9(8) . .
O9 S2 C33 89.3(8) . .
S5 S2 C33 51.6(7) . .
C1EB S2 C33 54.2(12) . .
C63 S2 C33 152.8(8) . .
C62 S2 S7 76.1(8) . .
O9 S2 S7 42.3(4) . .
S5 S2 S7 36.7(5) . .
C1EB S2 S7 72.3(8) . .
C63 S2 S7 150.1(7) . .
C33 S2 S7 47.1(8) . .
O1A C1C S6A 81.8(19) . .
O1A C1C S6B 78.0(19) . .
C62 C1EB S2 49.0(6) . .
C62 C1EB C33 41.0(11) . .
S2 C1EB C33 75.7(9) . .
O18 S6B C45 102.8(16) . .
O18 S6B C1C 115.8(7) . .
C45 S6B C1C 94.8(16) . .
O18 S6A C17 102.7(12) . .
O18 S6A C1C 109.6(9) . .
C17 S6A C1C 97.9(12) . .
O28 S4 C1A 110.0(19) . .
O28 S4 C60 120.6(15) . 10_556
C1A S4 C60 98.1(15) . 10_556
O28 S4 C60 120.6(15) . .
C1A S4 C60 98.1(15) . .
C60 S4 C60 105(3) 10_556 .
O9 S5 S7 68.2(7) . .
O9 S5 S2 58.6(4) . .
S7 S5 S2 103.4(8) . .
O9 S5 C33 110.8(15) . .
S7 S5 C33 70.2(14) . .
S2 S5 C33 81.5(10) . .
O9 S5 C62 97.5(6) . .
S7 S5 C62 98.5(10) . .
S2 S5 C62 46.3(5) . .
C33 S5 C62 40.0(7) . .
O9 S5 C1B 95.0(11) . .
S7 S5 C1B 62.7(12) . .
S2 S5 C1B 153.6(11) . .
C33 S5 C1B 111.3(13) . .
C62 S5 C1B 151.3(13) . .
O9 S5 O11A 108.2(6) . .
S7 S5 O11A 124.6(9) . .
S2 S5 O11A 121.8(7) . .
C33 S5 O11A 141.0(16) . .
C62 S5 O11A 135.3(9) . .
C1B S5 O11A 62.7(11) . .
O9 S5 S6 49.3(4) . .
S7 S5 S6 80.9(7) . .
C33 S5 S6 71.8(12) . .
C62 S5 S6 48.2(4) . .
C1B S5 S6 137.7(12) . .
O9 S5 O1D 140.2(11) . 13_566
S7 S5 O1D 72.1(11) . 13_566
S2 S5 O1D 136.5(10) . 13_566
C33 S5 O1D 55.9(13) . 13_566
C62 S5 O1D 90.8(10) . 13_566
C1B S5 O1D 63.7(13) . 13_566
O11A S5 O1D 92.0(9) . 13_566
S6 S5 O1D 126.4(10) . 13_566
O1D C1B S7 104(3) . .
O1D C1B S5 151(3) . .
S7 C1B S5 49.3(8) . .
O1D C1B C1B 88(3) . 13_566
S7 C1B C1B 75.3(18) . 13_566
S5 C1B C1B 94.9(16) . 13_566
O1D C1B S7 77(2) . 13_566
S7 C1B S7 125.7(16) . 13_566
S5 C1B S7 126.2(16) . 13_566
C1B C1B S7 50.4(13) 13_566 13_566
C62 C33 S5 72.1(11) . .
C62 C33 O1D 133(3) . 13_566
S5 C33 O1D 74.9(14) . 13_566
C62 C33 C1EB 52.2(17) . .
S5 C33 C1EB 92.1(14) . .
O1D C33 C1EB 160(2) 13_566 .
C62 C33 S7 106.5(17) . .
S5 C33 S7 49.1(8) . .
O1D C33 S7 73.7(14) 13_566 .
C1EB C33 S7 86.4(18) . .
C62 C33 S2 32.7(8) . .
S5 C33 S2 47.0(6) . .
O1D C33 S2 121.3(14) 13_566 .
C1EB C33 S2 50.2(8) . .
S7 C33 S2 73.8(10) . .
O9 S6 C62 95.0(6) . .
O9 S6 C63 101.3(8) . .
C62 S6 C63 104.0(8) . .
O9 S6 S5 42.3(4) . .
C62 S6 S5 52.7(5) . .
C63 S6 S5 108.2(8) . .
O9 S6 S7 42.7(4) . .
C62 S6 S7 71.5(7) . .
C63 S6 S7 140.6(8) . .
S5 S6 S7 37.1(5) . .
S5 S7 O9 55.3(6) . .
S5 S7 C1B 68.0(11) . .
O9 S7 C1B 91.4(11) . .
S5 S7 C33 60.7(11) . .
O9 S7 C33 96.7(10) . .
C1B S7 C33 108.6(17) . .
S5 S7 C1B 92.2(12) . 13_566
O9 S7 C1B 141.5(12) . 13_566
C1B S7 C1B 54.3(16) . 13_566
C33 S7 C1B 81.1(13) . 13_566
S5 S7 S2 40.0(5) . .
O9 S7 S2 37.7(3) . .
C1B S7 S2 104.9(11) . .
C33 S7 S2 59.1(8) . .
C1B S7 S2 127.4(10) 13_566 .
S5 S7 S6 62.0(7) . .
O9 S7 S6 42.5(4) . .
C1B S7 S6 125.6(11) . .
C33 S7 S6 63.6(10) . .
C1B S7 S6 143.1(10) 13_566 .
O14 S8 C1DA 97.9(13) . 10_556
O14 S8 C1DA 97.9(13) . .
C1DA S8 C1DA 140(2) 10_556 .
O4A O4A S13 141.0(9) 10_556 .
O4A O4A S12 135.1(6) 10_556 .
S13 O4A S12 64.3(10) . .
O4A O4A S13 27.6(6) 10_556 10_556
S13 O4A S13 113.4(15) . 10_556
S12 O4A S13 135.5(9) . 10_556
O4A O4A S12 32.5(4) 10_556 10_556
S13 O4A S12 138.1(10) . 10_556
S12 O4A S12 102.6(10) . 10_556
S13 O4A S12 47.0(7) 10_556 10_556
O4A O4A Cu4 81.5(2) 10_556 .
S13 O4A Cu4 122.7(9) . .
S12 O4A Cu4 118.2(7) . .
S13 O4A Cu4 100.4(7) 10_556 .
S12 O4A Cu4 98.9(5) 10_556 .
O1C O16 S14 26(3) . 14_456
O1C O16 Cu3 85(3) . .
S14 O16 Cu3 101.5(14) 14_456 .
O1F S61 O4 120.1(14) . .
O1F S61 C1H 120.4(13) . .
O4 S61 C1H 117.8(15) . .
O1F S61 S13 153.8(12) . .
O4 S61 S13 35.0(11) . .
C1H S61 S13 82.9(12) . .
O1F S61 S12 152.7(11) . .
O4 S61 S12 84.0(11) . .
C1H S61 S12 33.8(9) . .
S13 S61 S12 49.1(8) . .
O1F S61 S14 33.6(8) . .
O4 S61 S14 86.8(12) . .
C1H S61 S14 153.4(12) . .
S13 S61 S14 121.5(9) . .
S12 S61 S14 166.9(9) . .
S14 O1F O58 71(2) . .
S14 O1F S61 106.8(15) . .
O58 O1F S61 169(2) . .
S14 O1F S11A 104.8(13) . .
O58 O1F S11A 164(2) . .
O76 O30 O76 180.0(3) 9_666 .
S13 O4 S61 95(2) . .
S13 O4 S11A 92.0(19) . .
O1F S14 O58 60.0(18) . .
O1F S14 O1C 165.2(17) . 14_546
O58 S14 O1C 129(2) . 14_546
O1F S14 O16 156.0(16) . 14_546
O58 S14 O16 137(2) . 14_546
O1C S14 O16 9.7(12) 14_546 14_546
O1F S14 S61 39.6(10) . .
O58 S14 S61 99.0(18) . .
O1C S14 S61 128.1(12) 14_546 .
O1F S14 S11A 42.6(9) . .
O58 S14 S11A 101.3(17) . .
O1C S14 S11A 129.7(12) 14_546 .
O16 S14 S11A 121.1(11) 14_546 .
O35 O33 O53 141(4) . .
O35 O33 O70 34(3) . .
O53 O33 O70 112(3) . .
O35 O33 O54 63(3) . .
O53 O33 O54 101(3) . .
O70 O33 O54 36(2) . .
O43 O31 O43 95(3) . 10_556
S12 C1H S61 90.2(17) . .
S12 C1H S11A 87.5(16) . .
O33 O35 O70 117(5) . .
O33 O35 O1B 131(4) . .
O70 O35 O1B 86(4) . .
O33 O35 O54 85(3) . .
O70 O35 O54 43(3) . .
O1B O35 O54 86(3) . .
O33 O35 O32 97(3) . .
O70 O35 O32 76(4) . .
O1B O35 O32 44(2) . .
O54 O35 O32 49(2) . .
O1B O32 O54 107(4) . .
O1B O32 O55 159(4) . .
O54 O32 O55 69(3) . .
O1B O32 O35 59(3) . .
O54 O32 O35 60(3) . .
O55 O32 O35 128(3) . .
O1B O32 O70 70(3) . .
O54 O32 O70 37(3) . .
O55 O32 O70 103(3) . .
O35 O32 O70 36.7(18) . .
O75 O29 O74 73(3) . .
O75 O29 O74 73(3) . 2_575
O74 O29 O74 146(5) . 2_575
O75 O29 O74 73(3) . 3_665
O74 O29 O74 85.0(16) . 3_665
O74 O29 O74 85.0(16) 2_575 3_665
O75 O29 O74 73(3) . 4_465
O74 O29 O74 85.0(16) . 4_465
O74 O29 O74 85.0(16) 2_575 4_465
O74 O29 O74 146(5) 3_665 4_465
O75 O29 O19 51.3(17) . .
O74 O29 O19 42(2) . .
O74 O29 O19 112(3) 2_575 .
O74 O29 O19 108(3) 3_665 .
O74 O29 O19 48(3) 4_465 .
O75 O29 O19 51.3(17) . 2_575
O74 O29 O19 112(3) . 2_575
O74 O29 O19 42(2) 2_575 2_575
O74 O29 O19 48(3) 3_665 2_575
O74 O29 O19 108(3) 4_465 2_575
O19 O29 O19 103(3) . 2_575
O75 O29 O19 51.3(17) . 4_465
O74 O29 O19 108(3) . 4_465
O74 O29 O19 48(3) 2_575 4_465
O74 O29 O19 112(3) 3_665 4_465
O74 O29 O19 42(2) 4_465 4_465
O19 O29 O19 67.0(18) . 4_465
O19 O29 O19 67.0(18) 2_575 4_465
O75 O29 O19 51.3(17) . 3_665
O74 O29 O19 48(3) . 3_665
O74 O29 O19 108(3) 2_575 3_665
O74 O29 O19 42(2) 3_665 3_665
O74 O29 O19 112(3) 4_465 3_665
O19 O29 O19 67.0(18) . 3_665
O19 O29 O19 67.0(18) 2_575 3_665
O19 O29 O19 103(3) 4_465 3_665
O56 O39 O56 76(6) . 2_675
O32 O1B O35 77(3) . .
O32 O1B O70 70(3) . .
O35 O1B O70 38(2) . .
O49 O46 O66 39(4) . .
O74 O19 O74 124(8) . 4_465
O74 O19 O75 94(5) . .
O74 O19 O75 87(4) 4_465 .
O74 O19 O29 68(4) . .
O74 O19 O29 65(4) 4_465 .
O75 O19 O29 59(5) . .
O66 O49 O46 99(8) . .
O66 O49 O50 75(6) . .
O46 O49 O50 142(8) . .
O49 O50 O66 35(3) . .
O70 O54 O32 93(5) . .
O70 O54 O35 45(4) . .
O32 O54 O35 70(3) . .
O70 O54 O55 144(6) . .
O32 O54 O55 58(3) . .
O35 O54 O55 126(5) . .
O70 O54 O33 71(5) . .
O32 O54 O33 81(3) . .
O35 O54 O33 32.3(16) . .
O55 O54 O33 119(4) . .
O32 O55 O54 53(3) . .
O1F O58 S14 49.3(16) . .
O1F S11A O4 108.7(12) . .
O1F S11A C1E 109.5(9) . .
O4 S11A C1E 109.1(11) . .
O1F S11A C1H 109.4(11) . .
O4 S11A C1H 110.3(13) . .
C1E S11A C1H 109.7(11) . .
O1F S11A S13 138.2(10) . .
O4 S11A S13 34.7(11) . .
C1E S11A S13 104.1(9) . .
C1H S11A S13 80.7(11) . .
O1F S11A S12 138.0(9) . .
O4 S11A S12 81.9(10) . .
C1E S11A S12 104.4(8) . .
C1H S11A S12 33.5(9) . .
S13 S11A S12 48.7(7) . .
O1F S11A S14 32.6(7) . .
O4 S11A S14 82.5(10) . .
C1E S11A S14 101.6(8) . .
C1H S11A S14 138.9(10) . .
S13 S11A S14 117.0(8) . .
S12 S11A S14 152.9(7) . .
O16 O1C S14 144(4) . 14_456
O16 O1C Cu3 79(3) . .
S14 O1C Cu3 120.7(11) 14_456 .
C1H S12 O4A 167.8(18) . .
C1H S12 S13 119.6(18) . .
O4A S12 S13 54.7(9) . .
C1H S12 S61 56.0(14) . .
S13 S12 S61 63.6(9) . .
C1H S12 S11A 59.0(14) . .
O4A S12 S11A 118.2(8) . .
S13 S12 S11A 63.9(9) . .
C1H S12 O4A 160.1(17) . 10_556
O4A S12 O4A 12.4(3) . 10_556
S13 S12 O4A 64.1(9) . 10_556
S11A S12 O4A 128.0(7) . 10_556
O4 S13 O4A 170(2) . .
O4 S13 S12 118(2) . .
O4A S13 S12 61.1(10) . .
O4 S13 S61 50.5(16) . .
S12 S13 S61 67.3(10) . .
O4 S13 S11A 53.3(15) . .
O4A S13 S11A 128.0(13) . .
S12 S13 S11A 67.4(9) . .
O4 S13 O4A 160(2) . 10_556
O4A S13 O4A 11.4(4) . 10_556
S12 S13 O4A 68.8(10) . 10_556
S11A S13 O4A 136.2(12) . 10_556
C1C O1A O52 113(3) . .
C1B O1D C33 119(3) . 13_566
C1B O1D S5 103(2) . 13_566
C33 O1D S5 49.2(9) 13_566 13_566
O49 O66 O73 145(8) . .
O49 O66 O46 42(5) . .
O73 O66 O46 145(6) . .
O49 O66 O50 70(5) . .
O73 O66 O50 76(5) . .
O46 O66 O50 104(5) . .
C33 C62 S2 118.4(16) . .
C33 C62 C1EB 87(3) . .
S2 C62 C1EB 76.7(8) . .
C33 C62 S6 108(2) . .
C33 C62 S5 67.9(11) . .
S2 C62 S5 60.4(6) . .
C1EB C62 S5 104.9(11) . .
S6 C62 S5 79.1(6) . .
O54 O70 O35 92(6) . .
O54 O70 O33 73(4) . .
O35 O70 O33 29(3) . .
O54 O70 O32 50(4) . .
O35 O70 O32 67(3) . .
O33 O70 O32 70(2) . .
O54 O70 O1B 89(5) . .
O35 O70 O1B 56(3) . .
O33 O70 O1B 78(3) . .
O32 O70 O1B 39.7(19) . .
O19 O75 O19 83(3) . 3_665
O19 O75 O19 140(10) . 2_575
O19 O75 O19 83(3) 3_665 2_575
O19 O75 O19 83(3) . 4_465
O19 O75 O19 140(10) 3_665 4_465
O19 O75 O19 83(3) 2_575 4_465
O19 O75 O29 70(5) . .
O19 O75 O29 70(5) 3_665 .
O19 O75 O29 70(5) 2_575 .
O19 O75 O29 70(5) 4_465 .
O45 O69 O45 101(4) 10_556 .
O19 O74 O19 94(6) . 3_665
O19 O74 O29 70(5) . .
O19 O74 O29 67(4) 3_665 .
O30 O76 O76 0.00(5) . 9_666

loop_
_geom_bond_atom_site_label_1
_geom_bond_atom_site_label_2
_geom_bond_distance
_geom_bond_site_symmetry_2
Cu1 O2 1.954(3) 4_465
Cu1 O8 1.955(3) 16_656
Cu1 O5 1.957(3) .
Cu1 O3 1.961(3) 13_566
Cu1 O9 2.123(3) .
Cu1 Cu3 2.6376(7) 16_656
Cu2 O11 1.963(3) 10_556
Cu2 O11 1.963(3) .
Cu2 O12 1.964(3) 2_675
Cu2 O12 1.964(3) 9_676
Cu2 O14 2.129(4) .
Cu2 Cu4 2.6446(10) 9_676
Cu3 O1 1.945(3) 13_576
Cu3 O7 1.955(3) .
Cu3 O17 1.964(3) 3_665
Cu3 O6 1.976(3) 15_466
Cu3 O16 2.14(2) .
Cu3 O1C 2.171(13) .
Cu3 Cu1 2.6376(7) 15_466
Cu4 O13 1.943(3) .
Cu4 O13 1.943(3) 10_556
Cu4 O15 1.948(3) 2_675
Cu4 O15 1.948(3) 9_676
Cu4 O4A 2.158(6) .
Cu4 O4A 2.158(6) 10_556
Cu4 Cu2 2.6447(10) 9_676
O8 C2 1.266(5) .
O8 Cu1 1.955(3) 15_466
O6 C29 1.253(5) .
O6 Cu3 1.976(3) 16_656
O17 C5 1.247(5) .
O17 Cu3 1.964(3) 4_465
O12 C22 1.259(5) .
O12 Cu2 1.964(3) 9_676
O13 C22 1.241(5) .
O2 C1 1.258(5) .
O2 Cu1 1.954(3) 3_665
O3 C5 1.260(4) .
O3 Cu1 1.961(3) 13_566
O7 C2 1.246(5) .
O11 C10 1.252(5) .
O9 S5 1.456(10) .
O9 S2 1.495(4) .
O9 S6 1.638(10) .
O9 S7 1.646(12) .
O1 C1 1.258(5) .
O1 Cu3 1.945(3) 13_576
O5 C29 1.252(5) .
O15 C10 1.247(5) .
O15 Cu4 1.948(3) 9_676
O14 S1 1.491(5) .
O14 S8 1.641(13) .
C1 C13 1.503(5) .
C4 C3 1.389(5) .
C4 C6 1.390(5) .
C4 H4 0.9500 .
C2 C3 1.500(5) .
C6 C7 1.397(6) .
C6 C5 1.502(5) .
C8 C9 1.388(6) .
C8 C16 1.393(5) .
C8 C29 1.501(5) .
C3 C12 1.389(6) .
C10 C21 1.500(5) .
C7 C28 1.382(6) .
C7 H7 0.9500 .
C9 C25 1.381(6) .
C9 H9 0.9500 .
C16 C20 1.390(6) .
C16 H16 0.9500 .
C13 C14 1.383(6) .
C13 C18 1.383(6) .
C12 C28 1.392(6) .
C12 H12 0.9500 .
C14 C15 1.386(6) .
C14 H14 0.9500 .
C15 C19 1.394(6) .
C15 N1 1.427(6) .
C20 C24 1.388(6) .
C20 C22 1.502(5) .
C18 C21 1.380(6) .
C18 H18 0.9500 .
C21 C19 1.389(6) .
C19 H19 0.9500 .
N1 C30 1.345(6) .
N1 H1 0.8800 .
N3 C27 1.321(6) .
N3 C23 1.351(6) .
N2 C23 1.346(6) .
N2 C25 1.409(6) .
N2 H2 0.8800 .
N4 C26 1.324(6) .
N4 C23 1.328(6) .
C25 C24 1.391(6) .
C27 N8 1.322(6) .
C27 N7 1.404(6) .
C24 H24 0.9500 .
C26 N6 1.312(6) .
C26 N7 1.401(6) .
C28 N10 1.405(6) .
C30 N5 1.327(6) .
C30 N6 1.355(6) .
N7 C31 1.374(6) .
N8 C32 1.327(6) .
N5 C31 1.334(6) .
C31 N9 1.317(6) .
N9 C32 1.355(6) .
C32 N10 1.340(6) .
N10 H10 0.8800 .
S1 C1DB 1.773(10) .
S1 C1DB 1.773(10) 10_556
S2 C62 1.323(10) .
S2 S5 1.591(11) .
S2 C1EB 1.706(14) .
S2 C63 1.714(12) .
S2 C33 2.15(2) .
S2 S7 2.409(14) .
O18 S6B 1.508(10) .
O18 S6A 1.686(13) .
C63 S6 1.812(13) .
C1C O1A 1.50(5) .
C1C S6A 1.906(17) .
C1C S6B 1.948(16) .
C1EB C62 1.425(17) .
C1EB C33 1.80(4) .
S6B C45 1.782(19) .
S6A C17 1.728(17) .
S4 O28 1.487(17) .
S4 C1A 1.737(18) .
S4 C60 1.750(17) 10_556
S4 C60 1.751(17) .
S5 S7 1.478(18) .
S5 C33 1.705(17) .
S5 C62 1.751(14) .
S5 C1B 1.807(17) .
S5 O11A 1.924(11) .
S5 S6 2.162(14) .
S5 O1D 2.17(3) 13_566
C1B O1D 1.14(3) .
C1B S7 1.73(3) .
C1B C1B 1.83(6) 13_566
C1B S7 2.18(3) 13_566
C33 C62 1.183(19) .
C33 O1D 1.86(4) 13_566
C33 S7 1.84(3) .
S6 C62 1.642(8) .
S6 S7 2.418(17) .
S7 C1B 2.18(3) 13_566
S8 C1DA 1.765(18) 10_556
S8 C1DA 1.765(18) .
O4A O4A 0.641(16) 10_556
O4A S13 1.50(2) .
O4A S12 1.613(16) .
O4A S13 2.04(2) 10_556
O4A S12 2.116(16) 10_556
O16 O1C 0.58(2) .
O16 S14 2.02(4) 14_456
S61 O1F 1.38(2) .
S61 O4 1.52(3) .
S61 C1H 1.68(3) .
S61 S13 1.97(2) .
S61 S12 2.027(18) .
S61 S14 2.074(19) .
C1E S11A 1.658(18) .
O1F S14 1.20(2) .
O1F O58 1.37(4) .
O1F S11A 1.506(17) .
O30 O76 0.9(5) 9_666
O30 O76 0.9(5) .
O4 S13 1.13(3) .
O4 S11A 1.59(3) .
S14 O58 1.49(4) .
S14 O1C 1.52(3) 14_546
S14 O16 2.02(4) 14_546
S14 S11A 2.151(16) .
O33 O35 0.89(3) .
O33 O53 1.35(5) .
O33 O70 1.64(5) .
O33 O54 1.65(5) .
O31 O43 1.79(4) .
O31 O43 1.79(4) 10_556
C1H S12 1.13(3) .
C1H S11A 1.75(2) .
O36 O47 1.81(4) .
O35 O70 1.04(5) .
O35 O1B 1.41(5) .
O35 O54 1.48(6) .
O35 O32 1.60(4) .
O32 O1B 1.15(4) .
O32 O54 1.29(5) .
O32 O55 1.37(6) .
O32 O70 1.68(6) .
O29 O75 1.65(11) .
O29 O74 1.78(7) .
O29 O74 1.78(7) 2_575
O29 O74 1.78(7) 3_665
O29 O74 1.78(7) 4_465
O29 O19 1.81(5) .
O29 O19 1.81(5) 2_575
O29 O19 1.81(5) 4_465
O29 O19 1.81(5) 3_665
O39 O56 1.53(7) .
O39 O56 1.53(7) 2_675
O1B O70 1.69(6) .
O40 O60 1.53(5) .
O44 O68 1.67(8) .
O45 O69 1.62(5) .
O46 O49 1.11(8) .
O46 O66 1.63(8) .
O19 O74 1.28(7) .
O19 O74 1.45(7) 4_465
O19 O75 1.50(6) .
O49 O66 1.04(7) .
O49 O50 1.69(9) .
O52 O1A 1.72(6) .
O50 O66 1.74(9) .
O54 O70 1.02(6) .
O54 O55 1.51(7) .
S11A S13 1.98(2) .
S11A S12 2.041(15) .
O1C S14 1.52(2) 14_456
S12 S13 1.66(3) .
S12 O4A 2.117(16) 10_556
S13 O4A 2.04(2) 10_556
O1D C33 1.86(4) 13_566
O1D S5 2.18(3) 13_566
O66 O73 1.12(6) .
O75 O19 1.50(6) 3_665
O75 O19 1.50(6) 2_575
O75 O19 1.50(6) 4_465
O69 O45 1.62(5) 10_556
O74 O19 1.45(7) 3_665
O76 O76 1.8(10) 9_666
